data_7155899
loop_
_publ_author_name
'Audran, G\'erard'
'Bikanga, Raphael'
'Br\'emond, Paul'
'Edeleva, Mariya'
'Joly, Jean-Patrick'
'Marque, Sylvain R. A.'
'Nkolo, Paulin'
'Roubaud, Val\'erie'

_publ_section_title
;
 How intramolecular hydrogen bonding (IHB) controls the C--ON bond
 homolysis in alkoxyamines
;
_journal_name_full 'Org. Biomol. Chem.'
_journal_paper_doi 10.1039/C7OB02223A
_journal_year 2017
_chemical_formula_moiety 'C20 H37 N2 O5 P'
_chemical_formula_sum 'C20 H37 N2 O5 P'
_chemical_formula_weight 416.48
_space_group_crystal_system monoclinic
_space_group_IT_number 14
_space_group_name_Hall '-P 2ybc'
_space_group_name_H-M_alt 'P 1 21/c 1'
_symmetry_space_group_name_Hall '-P 2ybc'
_symmetry_space_group_name_H-M 'P 1 21/c 1'
_atom_sites_solution_hydrogens geom
_atom_sites_solution_primary iterative
_audit_creation_date 2016-09-12
_audit_creation_method
;
Olex2 1.2
(compiled 2016.08.31 svn.r3340 for OlexSys, GUI svn.r5221)
;
_audit_update_record
;
2017-05-18 deposited with the CCDC.
2017-09-14 downloaded from the CCDC.
;
_cell_angle_alpha 90
_cell_angle_beta 108.748(5)
_cell_angle_gamma 90
_cell_formula_units_Z 4
_cell_length_a 14.4884(6)
_cell_length_b 12.0955(4)
_cell_length_c 14.1006(6)
_cell_measurement_reflns_used 6274
_cell_measurement_temperature 293
_cell_measurement_theta_max 27.1280
_cell_measurement_theta_min 4.1600
_cell_volume 2339.94(17)
_computing_cell_refinement 'CrysAlisPro 1.171.38.43 (Rigaku OD, 2015)'
_computing_data_collection 'CrysAlisPro 1.171.38.43 (Rigaku OD, 2015)'
_computing_data_reduction 'CrysAlisPro 1.171.38.43 (Rigaku OD, 2015)'
_computing_molecular_graphics 'Olex2 (Dolomanov et al., 2009)'
_computing_publication_material 'Olex2 (Dolomanov et al., 2009)'
_computing_structure_refinement 'ShelXL (Sheldrick, 2015)'
_computing_structure_solution
;
Superflip (Palatinus & Chapuis, 2007;Palatinus & van der Lee, 2008;
Palatinus et al., 2012)
;
_diffrn_ambient_temperature 293
_diffrn_detector 'CCD plate'
_diffrn_detector_area_resol_mean 5.3048
_diffrn_detector_type AtlasS2
_diffrn_measured_fraction_theta_full 0.994
_diffrn_measured_fraction_theta_max 0.859
_diffrn_measurement_details
;
List of Runs (angles in degrees, time in seconds):

  # Type    Start    End  Width  t~exp~   \w     \q     \k     \f   Frames
#--------------------------------------------------------------------------
  1  \w     -5.00  39.00   1.00   25.00    --   -8.76  38.00-180.00   44
  2  \w     -6.00  64.00   1.00   25.00    --   -8.76  38.00   0.00   70
  3  \w    -18.00  88.00   1.00   25.00    --    9.46  77.00  30.00  106
  4  \w      1.00  48.00   1.00   25.00    --    9.46 -99.00 -30.00   47
  5  \w    -20.00  50.00   1.00   25.00    --    9.46 -99.00-120.00   70
;
_diffrn_measurement_device 'four-circle diffractometer'
_diffrn_measurement_device_type 'SuperNova, Dual, Cu at zero, AtlasS2'
_diffrn_measurement_method '\w scans'
_diffrn_orient_matrix_type 'CrysAlisPro convention (1999,Acta A55,543-557)'
_diffrn_orient_matrix_UB_11 -0.0264864000
_diffrn_orient_matrix_UB_12 -0.0431917000
_diffrn_orient_matrix_UB_13 0.0134536000
_diffrn_orient_matrix_UB_21 -0.0272044000
_diffrn_orient_matrix_UB_22 0.0396371000
_diffrn_orient_matrix_UB_23 0.0169754000
_diffrn_orient_matrix_UB_31 -0.0350682000
_diffrn_orient_matrix_UB_32 0.0018821000
_diffrn_orient_matrix_UB_33 -0.0485135000
_diffrn_radiation_monochromator mirror
_diffrn_radiation_probe x-ray
_diffrn_radiation_type MoK\a
_diffrn_radiation_wavelength 0.71073
_diffrn_reflns_av_R_equivalents 0.0299
_diffrn_reflns_av_unetI/netI 0.0274
_diffrn_reflns_Laue_measured_fraction_full 0.994
_diffrn_reflns_Laue_measured_fraction_max 0.859
_diffrn_reflns_limit_h_max 18
_diffrn_reflns_limit_h_min -19
_diffrn_reflns_limit_k_max 15
_diffrn_reflns_limit_k_min -15
_diffrn_reflns_limit_l_max 16
_diffrn_reflns_limit_l_min -17
_diffrn_reflns_number 18820
_diffrn_reflns_point_group_measured_fraction_full 0.994
_diffrn_reflns_point_group_measured_fraction_max 0.859
_diffrn_reflns_theta_full 25.242
_diffrn_reflns_theta_max 28.383
_diffrn_reflns_theta_min 3.369
_diffrn_source 'micro-focus sealed X-ray tube'
_diffrn_source_type 'SuperNova (Mo) X-ray Source'
_exptl_absorpt_coefficient_mu 0.148
_exptl_absorpt_correction_T_max 1.00000
_exptl_absorpt_correction_T_min 0.77700
_exptl_absorpt_correction_type multi-scan
_exptl_absorpt_process_details
;
CrysAlisPro 1.171.38.43 (Rigaku Oxford Diffraction, 2015)
Empirical absorption correction using spherical harmonics,
 implemented in SCALE3 ABSPACK scaling algorithm.
;
_exptl_crystal_colour colourless
_exptl_crystal_colour_primary colourless
_exptl_crystal_density_diffrn 1.182
_exptl_crystal_description prism
_exptl_crystal_F_000 904
_exptl_crystal_size_max 0.34
_exptl_crystal_size_mid 0.2
_exptl_crystal_size_min 0.08
_refine_diff_density_max 0.282
_refine_diff_density_min -0.282
_refine_diff_density_rms 0.039
_refine_ls_extinction_method none
_refine_ls_goodness_of_fit_ref 1.035
_refine_ls_hydrogen_treatment constr
_refine_ls_matrix_type full
_refine_ls_number_parameters 262
_refine_ls_number_reflns 5038
_refine_ls_number_restraints 0
_refine_ls_restrained_S_all 1.035
_refine_ls_R_factor_all 0.0700
_refine_ls_R_factor_gt 0.0489
_refine_ls_shift/su_max 0.000
_refine_ls_shift/su_mean 0.000
_refine_ls_structure_factor_coef Fsqd
_refine_ls_weighting_details 'w=1/[\s^2^(Fo^2^)+(0.0593P)^2^+0.8550P] where P=(Fo^2^+2Fc^2^)/3'
_refine_ls_weighting_scheme calc
_refine_ls_wR_factor_gt 0.1227
_refine_ls_wR_factor_ref 0.1359
_reflns_Friedel_coverage 0.000
_reflns_number_gt 3760
_reflns_number_total 5038
_reflns_threshold_expression 'I > 2\s(I)'
_cod_data_source_file c7ob02223a3.cif
_cod_data_source_block jp297rrss
_cod_database_code 7155899
_chemical_oxdiff_formula 'c20 h37 n2 o5 p1'
_shelx_space_group_comment
;
The symmetry employed for this shelxl refinement is uniquely defined
by the following loop, which should always be used as a source of
symmetry information in preference to the above space-group names.
They are only intended as comments.
;
_reflns_odcompleteness_completeness 99.64
_reflns_odcompleteness_iscentric 1
_reflns_odcompleteness_theta 24.66
_olex2_refinement_description
;
1. Fixed Uiso
 At 1.2 times of:
  All C(H) groups, All C(H,H) groups
 At 1.5 times of:
  All C(H,H,H) groups, All O(H) groups
2.a Ternary CH refined with riding coordinates:
 C1(H1), C12(H12)
2.b Secondary CH2 refined with riding coordinates:
 C11(H11A,H11B), C17(H17A,H17B), C19(H19A,H19B)
2.c Aromatic/amide H refined with riding coordinates:
 C3(H3), C4(H4), C5(H5), C6(H6)
2.d Idealised Me refined as rotating group:
 C7(H7A,H7B,H7C), C9(H9A,H9B,H9C), C10(H10A,H10B,H10C), C14(H14A,H14B,H14C),
 C15(H15A,H15B,H15C), C16(H16A,H16B,H16C), C18(H18A,H18B,H18C), C20(H20A,H20B,
 H20C)
2.e Idealised tetrahedral OH refined as rotating group:
 O2(H2)
;
_shelx_shelxl_version_number 2016/4
_olex2_submission_special_instructions 'No special instructions were received'
_oxdiff_exptl_absorpt_empirical_details
;
Empirical correction (ABSPACK) includes:
- Absorption correction using spherical harmonics
- Frame scaling
;
_oxdiff_exptl_absorpt_empirical_full_max 1.420
_oxdiff_exptl_absorpt_empirical_full_min 0.642

loop_
_space_group_symop_operation_xyz
'x, y, z'
'-x, y+1/2, -z+1/2'
'-x, -y, -z'
'x, -y-1/2, z-1/2'

loop_
_atom_site_label
_atom_site_type_symbol
_atom_site_fract_x
_atom_site_fract_y
_atom_site_fract_z
_atom_site_U_iso_or_equiv
_atom_site_adp_type
_atom_site_occupancy
_atom_site_site_symmetry_order
_atom_site_calc_flag
_atom_site_refinement_flags_posn
P1 P 0.25480(4) 0.68840(4) 0.50500(3) 0.04067(16) Uani 1 1 d .
O1 O 0.28472(9) 0.91235(9) 0.54609(8) 0.0371(3) Uani 1 1 d .
O2 O 0.32812(15) 0.97357(13) 0.27272(11) 0.0712(5) Uani 1 1 d .
H2 H 0.306123 0.940118 0.219624 0.107 Uiso 1 1 calc GR
O3 O 0.26719(13) 0.66222(12) 0.60989(10) 0.0616(4) Uani 1 1 d .
O4 O 0.21431(11) 0.58970(10) 0.43011(10) 0.0533(4) Uani 1 1 d .
O5 O 0.35332(10) 0.71450(11) 0.48584(9) 0.0461(3) Uani 1 1 d .
N1 N 0.19637(11) 0.90962(11) 0.45898(11) 0.0386(4) Uani 1 1 d .
N2 N 0.27105(12) 1.17231(13) 0.65428(13) 0.0477(4) Uani 1 1 d .
C1 C 0.27296(15) 0.97615(15) 0.62857(13) 0.0426(4) Uani 1 1 d .
H1 H 0.203294 0.988161 0.616914 0.051 Uiso 1 1 calc R
C2 C 0.32372(14) 1.08717(15) 0.64051(13) 0.0407(4) Uani 1 1 d .
C3 C 0.41932(15) 1.09867(18) 0.64318(16) 0.0549(5) Uani 1 1 d .
H3 H 0.454847 1.037547 0.634753 0.066 Uiso 1 1 calc R
C4 C 0.46121(17) 1.2021(2) 0.65851(18) 0.0643(6) Uani 1 1 d .
H4 H 0.525317 1.211784 0.659922 0.077 Uiso 1 1 calc R
C5 C 0.40749(18) 1.29045(19) 0.67166(17) 0.0617(6) Uani 1 1 d .
H5 H 0.433916 1.361240 0.681588 0.074 Uiso 1 1 calc R
C6 C 0.31401(18) 1.27158(17) 0.66975(17) 0.0579(6) Uani 1 1 d .
H6 H 0.277971 1.331447 0.679835 0.070 Uiso 1 1 calc R
C7 C 0.3146(2) 0.90835(19) 0.72315(16) 0.0703(7) Uani 1 1 d .
H7A H 0.282080 0.838112 0.715079 0.105 Uiso 1 1 calc GR
H7B H 0.304912 0.946991 0.778691 0.105 Uiso 1 1 calc GR
H7C H 0.383016 0.896993 0.735593 0.105 Uiso 1 1 calc GR
C8 C 0.21849(15) 0.96534(14) 0.37282(13) 0.0450(5) Uani 1 1 d .
C9 C 0.1287(2) 0.9604(2) 0.27948(17) 0.0778(8) Uani 1 1 d .
H9A H 0.112560 0.884659 0.261398 0.117 Uiso 1 1 calc GR
H9B H 0.142098 0.997888 0.225320 0.117 Uiso 1 1 calc GR
H9C H 0.074869 0.995716 0.292996 0.117 Uiso 1 1 calc GR
C10 C 0.2379(2) 1.08703(16) 0.40069(18) 0.0712(8) Uani 1 1 d .
H10A H 0.188593 1.114454 0.426620 0.107 Uiso 1 1 calc GR
H10B H 0.236552 1.128627 0.342282 0.107 Uiso 1 1 calc GR
H10C H 0.300717 1.094560 0.450702 0.107 Uiso 1 1 calc GR
C11 C 0.30488(17) 0.91498(16) 0.34984(14) 0.0507(5) Uani 1 1 d .
H11A H 0.361081 0.915354 0.410137 0.061 Uiso 1 1 calc R
H11B H 0.290212 0.838679 0.329363 0.061 Uiso 1 1 calc R
C12 C 0.16269(14) 0.79284(14) 0.44441(15) 0.0418(4) Uani 1 1 d .
H12 H 0.146124 0.779085 0.372369 0.050 Uiso 1 1 calc R
C13 C 0.06425(16) 0.77626(19) 0.4686(2) 0.0666(7) Uani 1 1 d .
C14 C 0.0738(2) 0.8033(2) 0.5771(3) 0.0872(9) Uani 1 1 d .
H14A H 0.126527 0.761452 0.621228 0.131 Uiso 1 1 calc GR
H14B H 0.014212 0.784495 0.589378 0.131 Uiso 1 1 calc GR
H14C H 0.086492 0.880788 0.588924 0.131 Uiso 1 1 calc GR
C15 C 0.0276(2) 0.6565(3) 0.4475(3) 0.1096(12) Uani 1 1 d .
H15A H 0.026272 0.635652 0.381334 0.164 Uiso 1 1 calc GR
H15B H -0.036813 0.651017 0.452256 0.164 Uiso 1 1 calc GR
H15C H 0.070656 0.607960 0.495648 0.164 Uiso 1 1 calc GR
C16 C -0.0121(2) 0.8531(3) 0.4003(3) 0.1161(13) Uani 1 1 d .
H16A H 0.010179 0.928224 0.411790 0.174 Uiso 1 1 calc GR
H16B H -0.072315 0.845641 0.414542 0.174 Uiso 1 1 calc GR
H16C H -0.022236 0.833907 0.331657 0.174 Uiso 1 1 calc GR
C17 C 0.2442(2) 0.47792(18) 0.4596(2) 0.0850(9) Uani 1 1 d .
H17A H 0.239286 0.463556 0.525474 0.102 Uiso 1 1 calc R
H17B H 0.311638 0.467885 0.463069 0.102 Uiso 1 1 calc R
C18 C 0.1823(3) 0.4004(2) 0.3871(3) 0.1095(12) Uani 1 1 d .
H18A H 0.115479 0.411412 0.382981 0.164 Uiso 1 1 calc GR
H18B H 0.201358 0.325992 0.408264 0.164 Uiso 1 1 calc GR
H18C H 0.189361 0.412804 0.322578 0.164 Uiso 1 1 calc GR
C19 C 0.44302(16) 0.7395(2) 0.56508(18) 0.0648(6) Uani 1 1 d .
H19A H 0.429612 0.749382 0.627657 0.078 Uiso 1 1 calc R
H19B H 0.470212 0.807949 0.549832 0.078 Uiso 1 1 calc R
C20 C 0.5139(2) 0.6494(3) 0.5758(2) 0.0916(10) Uani 1 1 d .
H20A H 0.489130 0.583091 0.596246 0.137 Uiso 1 1 calc GR
H20B H 0.574475 0.669266 0.625281 0.137 Uiso 1 1 calc GR
H20C H 0.524345 0.636961 0.512738 0.137 Uiso 1 1 calc GR

loop_
_atom_site_aniso_label
_atom_site_aniso_U_11
_atom_site_aniso_U_22
_atom_site_aniso_U_33
_atom_site_aniso_U_23
_atom_site_aniso_U_13
_atom_site_aniso_U_12
P1 0.0553(3) 0.0310(2) 0.0367(3) 0.00262(18) 0.0163(2) 0.0090(2)
O1 0.0415(7) 0.0358(6) 0.0330(6) -0.0049(5) 0.0104(5) 0.0078(5)
O2 0.1180(15) 0.0529(9) 0.0520(9) -0.0008(7) 0.0401(10) -0.0149(9)
O3 0.0945(12) 0.0515(8) 0.0446(8) 0.0110(6) 0.0304(8) 0.0176(8)
O4 0.0744(10) 0.0308(7) 0.0543(8) -0.0021(6) 0.0201(7) 0.0027(6)
O5 0.0469(8) 0.0488(7) 0.0408(7) -0.0030(6) 0.0115(6) 0.0115(6)
N1 0.0415(9) 0.0331(7) 0.0376(8) 0.0020(6) 0.0074(7) 0.0067(6)
N2 0.0498(10) 0.0428(9) 0.0516(10) -0.0088(7) 0.0179(8) 0.0064(7)
C1 0.0512(11) 0.0412(10) 0.0405(10) -0.0077(8) 0.0218(9) 0.0028(8)
C2 0.0449(11) 0.0429(10) 0.0342(9) -0.0078(7) 0.0123(8) 0.0054(8)
C3 0.0461(12) 0.0565(12) 0.0631(13) -0.0141(10) 0.0190(10) 0.0052(9)
C4 0.0475(13) 0.0746(16) 0.0697(15) -0.0117(12) 0.0174(11) -0.0109(11)
C5 0.0669(16) 0.0516(13) 0.0620(14) -0.0090(10) 0.0143(12) -0.0126(11)
C6 0.0709(15) 0.0420(11) 0.0591(13) -0.0106(10) 0.0184(11) 0.0079(10)
C7 0.118(2) 0.0562(13) 0.0409(12) -0.0033(10) 0.0311(13) 0.0032(13)
C8 0.0646(13) 0.0316(9) 0.0349(9) 0.0041(7) 0.0106(9) 0.0081(8)
C9 0.0885(19) 0.0753(16) 0.0516(14) 0.0160(12) -0.0027(13) 0.0155(14)
C10 0.134(2) 0.0304(10) 0.0569(13) 0.0028(9) 0.0413(15) 0.0045(12)
C11 0.0744(15) 0.0417(10) 0.0387(10) 0.0043(8) 0.0220(10) 0.0022(9)
C12 0.0411(10) 0.0345(9) 0.0472(11) -0.0007(8) 0.0106(8) 0.0039(7)
C13 0.0434(12) 0.0556(13) 0.104(2) -0.0052(13) 0.0284(13) -0.0034(10)
C14 0.0763(18) 0.0792(18) 0.133(3) -0.0091(17) 0.0711(19) -0.0068(14)
C15 0.077(2) 0.082(2) 0.186(4) -0.037(2) 0.064(2) -0.0358(16)
C16 0.0446(15) 0.122(3) 0.174(4) 0.021(3) 0.0239(19) 0.0228(16)
C17 0.131(3) 0.0292(11) 0.0913(19) 0.0018(11) 0.0313(18) 0.0137(13)
C18 0.155(3) 0.0430(14) 0.144(3) -0.0232(16) 0.068(3) -0.0211(17)
C19 0.0494(13) 0.0717(15) 0.0619(14) -0.0130(12) 0.0018(11) 0.0163(11)
C20 0.0737(18) 0.114(2) 0.0759(18) -0.0078(16) 0.0091(14) 0.0502(17)

loop_
_atom_type_symbol
_atom_type_description
_atom_type_scat_dispersion_real
_atom_type_scat_dispersion_imag
_atom_type_scat_source
C C 0.0033 0.0016 'International Tables Vol C Tables 4.2.6.8 and 6.1.1.4'
H H 0.0000 0.0000 'International Tables Vol C Tables 4.2.6.8 and 6.1.1.4'
N N 0.0061 0.0033 'International Tables Vol C Tables 4.2.6.8 and 6.1.1.4'
O O 0.0106 0.0060 'International Tables Vol C Tables 4.2.6.8 and 6.1.1.4'
P P 0.1023 0.0942 'International Tables Vol C Tables 4.2.6.8 and 6.1.1.4'

loop_
_geom_angle_atom_site_label_1
_geom_angle_atom_site_label_2
_geom_angle_atom_site_label_3
_geom_angle
O3 P1 O4 114.25(8)
O3 P1 O5 113.22(9)
O3 P1 C12 116.93(9)
O4 P1 C12 98.68(8)
O5 P1 O4 101.56(8)
O5 P1 C12 110.30(8)
C1 O1 N1 112.88(13)
C11 O2 H2 109.5
C17 O4 P1 120.33(15)
C19 O5 P1 123.39(14)
O1 N1 C8 108.11(13)
O1 N1 C12 107.29(12)
C12 N1 C8 117.23(14)
C2 N2 C6 117.33(18)
O1 C1 H1 108.9
O1 C1 C2 112.52(15)
O1 C1 C7 107.56(15)
C2 C1 H1 108.9
C2 C1 C7 109.90(17)
C7 C1 H1 108.9
N2 C2 C1 114.91(17)
N2 C2 C3 122.33(18)
C3 C2 C1 122.65(17)
C2 C3 H3 120.5
C4 C3 C2 118.93(19)
C4 C3 H3 120.5
C3 C4 H4 120.4
C5 C4 C3 119.3(2)
C5 C4 H4 120.4
C4 C5 H5 121.0
C6 C5 C4 118.0(2)
C6 C5 H5 121.0
N2 C6 C5 124.1(2)
N2 C6 H6 118.0
C5 C6 H6 118.0
C1 C7 H7A 109.5
C1 C7 H7B 109.5
C1 C7 H7C 109.5
H7A C7 H7B 109.5
H7A C7 H7C 109.5
H7B C7 H7C 109.5
N1 C8 C9 109.50(19)
N1 C8 C10 106.99(15)
N1 C8 C11 113.28(14)
C9 C8 C10 107.15(18)
C11 C8 C9 109.48(18)
C11 C8 C10 110.23(19)
C8 C9 H9A 109.5
C8 C9 H9B 109.5
C8 C9 H9C 109.5
H9A C9 H9B 109.5
H9A C9 H9C 109.5
H9B C9 H9C 109.5
C8 C10 H10A 109.5
C8 C10 H10B 109.5
C8 C10 H10C 109.5
H10A C10 H10B 109.5
H10A C10 H10C 109.5
H10B C10 H10C 109.5
O2 C11 C8 112.12(17)
O2 C11 H11A 109.2
O2 C11 H11B 109.2
C8 C11 H11A 109.2
C8 C11 H11B 109.2
H11A C11 H11B 107.9
P1 C12 H12 105.3
N1 C12 P1 115.60(12)
N1 C12 H12 105.3
N1 C12 C13 111.66(15)
C13 C12 P1 112.51(14)
C13 C12 H12 105.3
C14 C13 C12 113.08(19)
C14 C13 C15 108.1(2)
C14 C13 C16 108.4(3)
C15 C13 C12 110.8(2)
C16 C13 C12 107.9(2)
C16 C13 C15 108.4(3)
C13 C14 H14A 109.5
C13 C14 H14B 109.5
C13 C14 H14C 109.5
H14A C14 H14B 109.5
H14A C14 H14C 109.5
H14B C14 H14C 109.5
C13 C15 H15A 109.5
C13 C15 H15B 109.5
C13 C15 H15C 109.5
H15A C15 H15B 109.5
H15A C15 H15C 109.5
H15B C15 H15C 109.5
C13 C16 H16A 109.5
C13 C16 H16B 109.5
C13 C16 H16C 109.5
H16A C16 H16B 109.5
H16A C16 H16C 109.5
H16B C16 H16C 109.5
O4 C17 H17A 109.7
O4 C17 H17B 109.7
O4 C17 C18 109.9(2)
H17A C17 H17B 108.2
C18 C17 H17A 109.7
C18 C17 H17B 109.7
C17 C18 H18A 109.5
C17 C18 H18B 109.5
C17 C18 H18C 109.5
H18A C18 H18B 109.5
H18A C18 H18C 109.5
H18B C18 H18C 109.5
O5 C19 H19A 109.6
O5 C19 H19B 109.6
O5 C19 C20 110.4(2)
H19A C19 H19B 108.1
C20 C19 H19A 109.6
C20 C19 H19B 109.6
C19 C20 H20A 109.5
C19 C20 H20B 109.5
C19 C20 H20C 109.5
H20A C20 H20B 109.5
H20A C20 H20C 109.5
H20B C20 H20C 109.5

loop_
_geom_bond_atom_site_label_1
_geom_bond_atom_site_label_2
_geom_bond_distance
P1 O3 1.4661(14)
P1 O4 1.5768(14)
P1 O5 1.5679(15)
P1 C12 1.8368(18)
O1 N1 1.4621(19)
O1 C1 1.451(2)
O2 H2 0.8200
O2 C11 1.426(2)
O4 C17 1.440(2)
O5 C19 1.448(2)
N1 C8 1.511(2)
N1 C12 1.487(2)
N2 C2 1.333(2)
N2 C6 1.338(3)
C1 H1 0.9800
C1 C2 1.514(3)
C1 C7 1.516(3)
C2 C3 1.381(3)
C3 H3 0.9300
C3 C4 1.376(3)
C4 H4 0.9300
C4 C5 1.370(3)
C5 H5 0.9300
C5 C6 1.365(3)
C6 H6 0.9300
C7 H7A 0.9600
C7 H7B 0.9600
C7 H7C 0.9600
C8 C9 1.526(3)
C8 C10 1.526(3)
C8 C11 1.518(3)
C9 H9A 0.9600
C9 H9B 0.9600
C9 H9C 0.9600
C10 H10A 0.9600
C10 H10B 0.9600
C10 H10C 0.9600
C11 H11A 0.9700
C11 H11B 0.9700
C12 H12 0.9800
C12 C13 1.582(3)
C13 C14 1.526(4)
C13 C15 1.539(4)
C13 C16 1.527(4)
C14 H14A 0.9600
C14 H14B 0.9600
C14 H14C 0.9600
C15 H15A 0.9600
C15 H15B 0.9600
C15 H15C 0.9600
C16 H16A 0.9600
C16 H16B 0.9600
C16 H16C 0.9600
C17 H17A 0.9700
C17 H17B 0.9700
C17 C18 1.463(4)
C18 H18A 0.9600
C18 H18B 0.9600
C18 H18C 0.9600
C19 H19A 0.9700
C19 H19B 0.9700
C19 C20 1.472(3)
C20 H20A 0.9600
C20 H20B 0.9600
C20 H20C 0.9600
